data_7033142
loop_
_publ_author_name
'Adiraju, Venkata A. K.'
'Yousufuddin, Muhammed'
'Rasika Dias, H. V.'

_publ_section_title
;
 Copper(i), silver(i) and gold(i) complexes of N-heterocyclic
 carbene-phosphinidene.
;
_journal_issue 10
_journal_name_full 'Dalton transactions (Cambridge, England : 2003)'
_journal_page_first 4449
_journal_page_last 4454
_journal_paper_doi 10.1039/c4dt03285c
_journal_volume 44
_journal_year 2015
_chemical_formula_moiety 'C108 H116 Br8 Cu8 N8 P4, 2(C H2 Cl2)'
_chemical_formula_sum 'C110 H120 Br8 Cl4 Cu8 N8 P4'
_chemical_formula_weight 2967.41
_space_group_crystal_system monoclinic
_space_group_IT_number 14
_space_group_name_Hall '-P 2yn'
_space_group_name_H-M_alt 'P 1 21/n 1'
_symmetry_space_group_name_Hall '-P 2yn'
_symmetry_space_group_name_H-M 'P 1 21/n 1'
_atom_sites_solution_hydrogens geom
_audit_creation_method SHELXL-2014/6
_cell_angle_alpha 90
_cell_angle_beta 94.218(2)
_cell_angle_gamma 90
_cell_formula_units_Z 2
_cell_length_a 17.9154(14)
_cell_length_b 16.5873(13)
_cell_length_c 19.6521(16)
_cell_measurement_reflns_used 9576
_cell_measurement_temperature 100(2)
_cell_measurement_theta_max 33.85
_cell_measurement_theta_min 2.85
_cell_volume 5824.2(8)
_computing_cell_refinement 'Bruker SAINT'
_computing_data_collection 'Bruker APEX2'
_computing_data_reduction 'Bruker SAINT'
_computing_molecular_graphics 'Bruker SHELXTL'
_computing_publication_material 'Bruker SHELXTL'
_computing_structure_refinement 'SHELXL-2014/6 (Sheldrick, 2014)'
_computing_structure_solution 'SHELXS-97 (Sheldrick 2008)'
_diffrn_ambient_temperature 100(2)
_diffrn_measured_fraction_theta_full 0.998
_diffrn_measured_fraction_theta_max 0.999
_diffrn_measurement_device_type 'Bruker D8 Quest'
_diffrn_measurement_method '\f and \w scans'
_diffrn_radiation_type MoK\a
_diffrn_radiation_wavelength 0.71073
_diffrn_reflns_av_R_equivalents 0.0981
_diffrn_reflns_av_unetI/netI 0.0701
_diffrn_reflns_Laue_measured_fraction_full 0.998
_diffrn_reflns_Laue_measured_fraction_max 0.999
_diffrn_reflns_limit_h_max 23
_diffrn_reflns_limit_h_min -23
_diffrn_reflns_limit_k_max 22
_diffrn_reflns_limit_k_min -22
_diffrn_reflns_limit_l_max 26
_diffrn_reflns_limit_l_min -26
_diffrn_reflns_number 73695
_diffrn_reflns_point_group_measured_fraction_full 0.998
_diffrn_reflns_point_group_measured_fraction_max 0.999
_diffrn_reflns_theta_full 25.000
_diffrn_reflns_theta_max 28.282
_diffrn_reflns_theta_min 2.727
_exptl_absorpt_coefficient_mu 4.371
_exptl_absorpt_correction_T_max 1.000
_exptl_absorpt_correction_T_min 0.493
_exptl_absorpt_correction_type numerical
_exptl_absorpt_process_details SADABS
_exptl_crystal_colour colorless
_exptl_crystal_density_diffrn 1.692
_exptl_crystal_description prism
_exptl_crystal_F_000 2952
_exptl_crystal_size_max 0.283
_exptl_crystal_size_mid 0.227
_exptl_crystal_size_min 0.040
_refine_diff_density_max 2.285
_refine_diff_density_min -1.425
_refine_diff_density_rms 0.227
_refine_ls_extinction_method none
_refine_ls_goodness_of_fit_ref 1.041
_refine_ls_hydrogen_treatment constr
_refine_ls_matrix_type full
_refine_ls_number_parameters 652
_refine_ls_number_reflns 14448
_refine_ls_number_restraints 0
_refine_ls_restrained_S_all 1.041
_refine_ls_R_factor_all 0.0824
_refine_ls_R_factor_gt 0.0560
_refine_ls_shift/su_max 0.001
_refine_ls_shift/su_mean 0.000
_refine_ls_structure_factor_coef Fsqd
_refine_ls_weighting_details 'w=1/[\s^2^(Fo^2^)+(0.1100P)^2^] where P=(Fo^2^+2Fc^2^)/3'
_refine_ls_weighting_scheme calc
_refine_ls_wR_factor_gt 0.1451
_refine_ls_wR_factor_ref 0.1695
_reflns_Friedel_coverage 0.000
_reflns_number_gt 10867
_reflns_number_total 14448
_reflns_threshold_expression 'I > 2\s(I)'
_cod_data_source_file c4dt03285c1.cif
_cod_data_source_block rad160_0m_a
_cod_depositor_comments 'Adding full bibliography for 7033139--7033142.cif.'
_cod_database_code 7033142
_shelx_space_group_comment
; 
The symmetry employed for this shelxl refinement is uniquely defined 
by the following loop, which should always be used as a source of 
symmetry information in preference to the above space-group names. 
They are only intended as comments. 
;
_shelx_estimated_absorpt_t_min 0.371
_shelx_estimated_absorpt_t_max 0.845
_shelxl_version_number 2014/6

loop_
_space_group_symop_operation_xyz
'x, y, z'
'-x+1/2, y+1/2, -z+1/2'
'-x, -y, -z'
'x-1/2, -y-1/2, z-1/2'

loop_
_atom_site_label
_atom_site_type_symbol
_atom_site_fract_x
_atom_site_fract_y
_atom_site_fract_z
_atom_site_U_iso_or_equiv
_atom_site_adp_type
_atom_site_occupancy
_atom_site_site_symmetry_order
_atom_site_calc_flag
_atom_site_refinement_flags_posn
_atom_site_refinement_flags_adp
Cu1 Cu 0.46758(3) -0.07571(3) 0.67551(3) 0.01755(14) Uani 1 1 d . .
Cu2 Cu 0.43410(3) 0.12143(3) 0.77435(3) 0.01776(14) Uani 1 1 d . .
Cu3 Cu 0.50372(3) 0.29799(3) 0.80861(3) 0.01671(13) Uani 1 1 d . .
Cu4 Cu 0.52133(3) 0.46708(3) 0.93037(3) 0.01616(13) Uani 1 1 d . .
Br1 Br 0.53995(3) -0.16374(3) 0.62315(3) 0.02244(12) Uani 1 1 d . .
Br2 Br 0.45697(3) 0.19455(3) 0.88159(2) 0.02139(12) Uani 1 1 d . .
Br3 Br 0.45340(3) 0.23516(3) 0.69952(2) 0.01924(12) Uani 1 1 d . .
Br4 Br 0.55526(3) 0.41674(3) 1.04369(2) 0.02103(12) Uani 1 1 d . .
P1 P 0.40836(6) -0.00665(7) 0.74954(6) 0.0128(2) Uani 1 1 d . .
P2 P 0.54474(6) 0.42210(6) 0.82877(6) 0.0118(2) Uani 1 1 d . .
N1 N 0.2817(2) -0.0270(2) 0.6542(2) 0.0180(8) Uani 1 1 d . .
N2 N 0.2490(2) -0.0107(3) 0.7569(2) 0.0199(8) Uani 1 1 d . .
N3 N 0.6929(2) 0.3620(2) 0.8290(2) 0.0164(8) Uani 1 1 d . .
N4 N 0.6923(2) 0.4920(2) 0.8252(2) 0.0160(8) Uani 1 1 d . .
C1 C 0.3094(3) -0.0166(3) 0.7195(2) 0.0145(9) Uani 1 1 d . .
C2 C 0.2046(3) -0.0260(4) 0.6507(3) 0.0272(12) Uani 1 1 d . .
H2 H 0.1720 -0.0316 0.6106 0.033 Uiso 1 1 calc R U
C3 C 0.1841(3) -0.0156(4) 0.7143(3) 0.0275(12) Uani 1 1 d . .
H3 H 0.1343 -0.0122 0.7277 0.033 Uiso 1 1 calc R U
C4 C 0.3237(3) -0.0414(3) 0.5953(2) 0.0157(9) Uani 1 1 d . .
C5 C 0.3466(3) 0.0245(3) 0.5570(2) 0.0198(10) Uani 1 1 d . .
C6 C 0.3838(3) 0.0079(3) 0.4997(3) 0.0245(11) Uani 1 1 d . .
H6 H 0.4008 0.0513 0.4734 0.029 Uiso 1 1 calc R U
C7 C 0.3969(3) -0.0709(3) 0.4794(3) 0.0233(11) Uani 1 1 d . .
C8 C 0.3714(3) -0.1336(3) 0.5175(3) 0.0215(10) Uani 1 1 d . .
H8 H 0.3794 -0.1874 0.5032 0.026 Uiso 1 1 calc R U
C9 C 0.3348(3) -0.1205(3) 0.5757(3) 0.0202(10) Uani 1 1 d . .
C10 C 0.3299(3) 0.1095(3) 0.5776(3) 0.0297(12) Uani 1 1 d . .
H10A H 0.3468 0.1471 0.5435 0.045 Uiso 1 1 calc R U
H10B H 0.3560 0.1212 0.6221 0.045 Uiso 1 1 calc R U
H10C H 0.2758 0.1158 0.5808 0.045 Uiso 1 1 calc R U
C11 C 0.4414(3) -0.0875(4) 0.4182(3) 0.0346(14) Uani 1 1 d . .
H11A H 0.4946 -0.0922 0.4331 0.052 Uiso 1 1 calc R U
H11B H 0.4343 -0.0431 0.3854 0.052 Uiso 1 1 calc R U
H11C H 0.4241 -0.1380 0.3964 0.052 Uiso 1 1 calc R U
C12 C 0.3072(3) -0.1899(3) 0.6169(3) 0.0280(12) Uani 1 1 d . .
H12A H 0.2529 -0.1956 0.6077 0.042 Uiso 1 1 calc R U
H12B H 0.3188 -0.1794 0.6656 0.042 Uiso 1 1 calc R U
H12C H 0.3319 -0.2398 0.6041 0.042 Uiso 1 1 calc R U
C13 C 0.2511(3) 0.0090(3) 0.8289(2) 0.0195(10) Uani 1 1 d . .
C14 C 0.2617(3) 0.0899(3) 0.8468(3) 0.0238(11) Uani 1 1 d . .
C15 C 0.2665(3) 0.1072(4) 0.9161(3) 0.0296(12) Uani 1 1 d . .
H15 H 0.2767 0.1609 0.9307 0.036 Uiso 1 1 calc R U
C16 C 0.2567(3) 0.0481(4) 0.9644(3) 0.0309(13) Uani 1 1 d . .
C17 C 0.2427(3) -0.0298(4) 0.9435(3) 0.0309(13) Uani 1 1 d . .
H17 H 0.2347 -0.0696 0.9769 0.037 Uiso 1 1 calc R U
C18 C 0.2396(3) -0.0530(3) 0.8747(3) 0.0249(11) Uani 1 1 d . .
C19 C 0.2641(3) 0.1553(3) 0.7944(3) 0.0265(11) Uani 1 1 d . .
H19A H 0.2130 0.1728 0.7804 0.040 Uiso 1 1 calc R U
H19B H 0.2881 0.1349 0.7546 0.040 Uiso 1 1 calc R U
H19C H 0.2928 0.2012 0.8140 0.040 Uiso 1 1 calc R U
C20 C 0.2631(5) 0.0697(5) 1.0390(3) 0.056(2) Uani 1 1 d . .
H20A H 0.2377 0.0286 1.0648 0.083 Uiso 1 1 calc R U
H20B H 0.2397 0.1223 1.0454 0.083 Uiso 1 1 calc R U
H20C H 0.3160 0.0721 1.0555 0.083 Uiso 1 1 calc R U
C21 C 0.2229(3) -0.1374(4) 0.8522(3) 0.0354(14) Uani 1 1 d . .
H21A H 0.1705 -0.1414 0.8346 0.053 Uiso 1 1 calc R U
H21B H 0.2321 -0.1741 0.8910 0.053 Uiso 1 1 calc R U
H21C H 0.2554 -0.1523 0.8161 0.053 Uiso 1 1 calc R U
C22 C 0.4156(2) -0.0730(3) 0.8251(2) 0.0152(9) Uani 1 1 d . .
C23 C 0.4118(3) -0.1571(3) 0.8167(3) 0.0202(10) Uani 1 1 d . .
H23 H 0.4006 -0.1796 0.7727 0.024 Uiso 1 1 calc R U
C24 C 0.4245(3) -0.2074(3) 0.8732(3) 0.0277(12) Uani 1 1 d . .
H24 H 0.4197 -0.2641 0.8677 0.033 Uiso 1 1 calc R U
C25 C 0.4441(3) -0.1758(3) 0.9371(3) 0.0279(12) Uani 1 1 d . .
H25 H 0.4548 -0.2106 0.9749 0.033 Uiso 1 1 calc R U
C26 C 0.4480(3) -0.0927(3) 0.9457(3) 0.0263(11) Uani 1 1 d . .
H26 H 0.4602 -0.0707 0.9898 0.032 Uiso 1 1 calc R U
C27 C 0.4340(3) -0.0414(3) 0.8896(2) 0.0188(10) Uani 1 1 d . .
H27 H 0.4370 0.0154 0.8958 0.023 Uiso 1 1 calc R U
C28 C 0.6462(2) 0.4269(3) 0.8251(2) 0.0133(9) Uani 1 1 d . .
C29 C 0.7669(3) 0.3864(3) 0.8318(3) 0.0207(10) Uani 1 1 d . .
H29 H 0.8099 0.3526 0.8350 0.025 Uiso 1 1 calc R U
C30 C 0.7661(3) 0.4676(3) 0.8291(3) 0.0225(10) Uani 1 1 d . .
H30 H 0.8087 0.5018 0.8298 0.027 Uiso 1 1 calc R U
C31 C 0.6716(3) 0.2780(3) 0.8272(2) 0.0150(9) Uani 1 1 d . .
C32 C 0.6727(3) 0.2356(3) 0.8885(3) 0.0185(9) Uani 1 1 d . .
C33 C 0.6547(3) 0.1545(3) 0.8850(3) 0.0196(10) Uani 1 1 d . .
H33 H 0.6551 0.1242 0.9260 0.023 Uiso 1 1 calc R U
C34 C 0.6362(3) 0.1161(3) 0.8233(3) 0.0206(10) Uani 1 1 d . .
C35 C 0.6386(3) 0.1600(3) 0.7636(3) 0.0188(10) Uani 1 1 d . .
H35 H 0.6273 0.1337 0.7212 0.023 Uiso 1 1 calc R U
C36 C 0.6571(3) 0.2418(3) 0.7637(3) 0.0174(9) Uani 1 1 d . .
C37 C 0.6922(3) 0.2772(3) 0.9554(3) 0.0270(11) Uani 1 1 d . .
H37A H 0.7424 0.3006 0.9552 0.040 Uiso 1 1 calc R U
H37B H 0.6911 0.2380 0.9927 0.040 Uiso 1 1 calc R U
H37C H 0.6557 0.3200 0.9619 0.040 Uiso 1 1 calc R U
C38 C 0.6149(3) 0.0283(3) 0.8204(3) 0.0289(12) Uani 1 1 d . .
H38A H 0.6598 -0.0046 0.8168 0.043 Uiso 1 1 calc R U
H38B H 0.5799 0.0187 0.7805 0.043 Uiso 1 1 calc R U
H38C H 0.5909 0.0136 0.8619 0.043 Uiso 1 1 calc R U
C39 C 0.6605(3) 0.2870(3) 0.6980(3) 0.0252(11) Uani 1 1 d . .
H39A H 0.6271 0.3338 0.6979 0.038 Uiso 1 1 calc R U
H39B H 0.6448 0.2515 0.6597 0.038 Uiso 1 1 calc R U
H39C H 0.7119 0.3053 0.6933 0.038 Uiso 1 1 calc R U
C40 C 0.6709(3) 0.5763(3) 0.8239(3) 0.0180(10) Uani 1 1 d . .
C41 C 0.6625(3) 0.6148(3) 0.7611(2) 0.0169(9) Uani 1 1 d . .
C42 C 0.6435(3) 0.6960(3) 0.7618(3) 0.0192(10) Uani 1 1 d . .
H42 H 0.6373 0.7242 0.7197 0.023 Uiso 1 1 calc R U
C43 C 0.6333(3) 0.7374(3) 0.8218(3) 0.0209(10) Uani 1 1 d . .
C44 C 0.6436(3) 0.6957(3) 0.8837(3) 0.0210(10) Uani 1 1 d . .
H44 H 0.6371 0.7235 0.9251 0.025 Uiso 1 1 calc R U
C45 C 0.6632(3) 0.6149(3) 0.8860(3) 0.0179(9) Uani 1 1 d . .
C46 C 0.6703(3) 0.5723(3) 0.6943(3) 0.0234(11) Uani 1 1 d . .
H46A H 0.6211 0.5530 0.6760 0.035 Uiso 1 1 calc R U
H46B H 0.7043 0.5263 0.7016 0.035 Uiso 1 1 calc R U
H46C H 0.6905 0.6098 0.6618 0.035 Uiso 1 1 calc R U
C47 C 0.6140(3) 0.8256(3) 0.8208(3) 0.0285(12) Uani 1 1 d . .
H47A H 0.6595 0.8574 0.8166 0.043 Uiso 1 1 calc R U
H47B H 0.5918 0.8400 0.8632 0.043 Uiso 1 1 calc R U
H47C H 0.5781 0.8368 0.7819 0.043 Uiso 1 1 calc R U
C48 C 0.6770(3) 0.5724(3) 0.9536(3) 0.0249(11) Uani 1 1 d . .
H48A H 0.6506 0.5206 0.9520 0.037 Uiso 1 1 calc R U
H48B H 0.6586 0.6059 0.9899 0.037 Uiso 1 1 calc R U
H48C H 0.7308 0.5630 0.9629 0.037 Uiso 1 1 calc R U
C49 C 0.5101(2) 0.4920(3) 0.7611(2) 0.0116(8) Uani 1 1 d . .
C50 C 0.4946(3) 0.5727(3) 0.7750(2) 0.0147(9) Uani 1 1 d . .
H50 H 0.5057 0.5934 0.8197 0.018 Uiso 1 1 calc R U
C51 C 0.4630(3) 0.6229(3) 0.7241(3) 0.0196(10) Uani 1 1 d . .
H51 H 0.4531 0.6777 0.7342 0.024 Uiso 1 1 calc R U
C52 C 0.4461(3) 0.5939(3) 0.6592(3) 0.0227(10) Uani 1 1 d . .
H52 H 0.4248 0.6289 0.6248 0.027 Uiso 1 1 calc R U
C53 C 0.4599(3) 0.5131(3) 0.6436(2) 0.0221(10) Uani 1 1 d . .
H53 H 0.4475 0.4927 0.5990 0.027 Uiso 1 1 calc R U
C54 C 0.4924(3) 0.4632(3) 0.6948(2) 0.0164(9) Uani 1 1 d . .
H54 H 0.5027 0.4086 0.6844 0.020 Uiso 1 1 calc R U
Cl1 Cl 0.09183(13) 0.86198(17) 1.01610(13) 0.0769(7) Uani 1 1 d . .
Cl2 Cl -0.06600(11) 0.86146(12) 0.96965(9) 0.0506(4) Uani 1 1 d . .
C55 C 0.0172(4) 0.8059(4) 0.9792(3) 0.0469(17) Uani 1 1 d . .
H55A H 0.0093 0.7582 1.0080 0.056 Uiso 1 1 calc R U
H55B H 0.0300 0.7865 0.9339 0.056 Uiso 1 1 calc R U

loop_
_atom_site_aniso_label
_atom_site_aniso_U_11
_atom_site_aniso_U_22
_atom_site_aniso_U_33
_atom_site_aniso_U_23
_atom_site_aniso_U_13
_atom_site_aniso_U_12
Cu1 0.0172(3) 0.0184(3) 0.0171(3) 0.0000(2) 0.0015(2) 0.0008(2)
Cu2 0.0202(3) 0.0127(3) 0.0198(3) 0.0013(2) -0.0026(2) -0.0021(2)
Cu3 0.0190(3) 0.0105(3) 0.0201(3) 0.0005(2) -0.0024(2) -0.0026(2)
Cu4 0.0202(3) 0.0155(3) 0.0126(3) -0.0009(2) 0.0002(2) -0.0007(2)
Br1 0.0187(2) 0.0274(3) 0.0210(3) -0.00251(19) 0.00005(18) 0.00461(18)
Br2 0.0308(3) 0.0174(2) 0.0155(2) 0.00154(17) -0.00181(19) -0.00847(18)
Br3 0.0276(3) 0.0141(2) 0.0152(2) 0.00169(16) -0.00436(18) -0.00455(17)
Br4 0.0316(3) 0.0179(2) 0.0136(2) 0.00237(17) 0.00143(19) 0.00849(18)
P1 0.0138(5) 0.0116(5) 0.0126(5) 0.0018(4) -0.0021(4) -0.0007(4)
P2 0.0127(5) 0.0095(5) 0.0129(5) 0.0009(4) -0.0011(4) -0.0003(4)
N1 0.017(2) 0.024(2) 0.0125(19) -0.0023(15) -0.0029(15) 0.0019(15)
N2 0.016(2) 0.027(2) 0.016(2) -0.0021(16) -0.0026(16) -0.0006(16)
N3 0.0134(19) 0.0118(18) 0.023(2) -0.0024(15) -0.0030(15) -0.0001(14)
N4 0.0132(19) 0.0102(18) 0.024(2) 0.0035(15) -0.0025(15) -0.0027(14)
C1 0.014(2) 0.014(2) 0.015(2) -0.0033(16) -0.0034(17) -0.0010(16)
C2 0.018(3) 0.039(3) 0.023(3) -0.002(2) -0.007(2) 0.003(2)
C3 0.015(2) 0.038(3) 0.028(3) -0.007(2) -0.002(2) 0.002(2)
C4 0.018(2) 0.019(2) 0.010(2) -0.0005(17) -0.0006(17) -0.0008(17)
C5 0.022(2) 0.020(2) 0.017(2) 0.0005(18) -0.0072(19) -0.0043(18)
C6 0.024(3) 0.030(3) 0.018(2) 0.005(2) -0.007(2) -0.007(2)
C7 0.019(3) 0.035(3) 0.016(2) -0.003(2) -0.0007(19) -0.001(2)
C8 0.020(2) 0.023(2) 0.020(2) -0.0080(19) -0.0064(19) 0.0054(19)
C9 0.018(2) 0.018(2) 0.023(3) -0.0009(18) -0.0067(19) 0.0020(18)
C10 0.043(3) 0.018(3) 0.026(3) 0.000(2) -0.010(2) -0.002(2)
C11 0.024(3) 0.058(4) 0.022(3) -0.005(3) 0.003(2) -0.003(3)
C12 0.039(3) 0.017(2) 0.027(3) 0.002(2) -0.003(2) -0.007(2)
C13 0.014(2) 0.028(3) 0.016(2) -0.0048(19) 0.0015(18) 0.0015(18)
C14 0.017(2) 0.030(3) 0.024(3) -0.004(2) 0.000(2) 0.008(2)
C15 0.025(3) 0.037(3) 0.027(3) -0.007(2) -0.003(2) 0.008(2)
C16 0.025(3) 0.051(4) 0.016(3) 0.001(2) -0.002(2) 0.009(2)
C17 0.024(3) 0.050(4) 0.019(3) 0.006(2) 0.003(2) -0.001(2)
C18 0.017(2) 0.036(3) 0.022(3) 0.001(2) 0.0024(19) -0.001(2)
C19 0.025(3) 0.025(3) 0.029(3) 0.001(2) 0.002(2) 0.008(2)
C20 0.057(5) 0.083(6) 0.026(4) -0.007(4) -0.005(3) 0.015(4)
C21 0.031(3) 0.036(3) 0.039(3) 0.006(3) 0.003(3) -0.011(2)
C22 0.012(2) 0.015(2) 0.019(2) 0.0032(17) -0.0028(17) -0.0010(16)
C23 0.026(3) 0.015(2) 0.018(2) 0.0023(18) -0.0066(19) -0.0010(18)
C24 0.037(3) 0.016(2) 0.029(3) 0.011(2) -0.003(2) 0.000(2)
C25 0.028(3) 0.028(3) 0.026(3) 0.014(2) -0.003(2) -0.001(2)
C26 0.030(3) 0.030(3) 0.017(3) 0.004(2) -0.007(2) -0.004(2)
C27 0.021(2) 0.017(2) 0.018(2) 0.0006(18) -0.0023(18) -0.0039(18)
C28 0.013(2) 0.015(2) 0.012(2) 0.0041(16) -0.0002(16) -0.0009(16)
C29 0.015(2) 0.017(2) 0.030(3) 0.0005(19) -0.0034(19) 0.0018(17)
C30 0.014(2) 0.021(3) 0.032(3) 0.000(2) 0.001(2) -0.0004(18)
C31 0.015(2) 0.010(2) 0.020(2) -0.0008(17) -0.0017(17) 0.0027(16)
C32 0.018(2) 0.016(2) 0.022(2) 0.0002(18) 0.0002(18) 0.0048(17)
C33 0.020(2) 0.016(2) 0.023(3) 0.0040(18) 0.0019(19) 0.0069(18)
C34 0.021(2) 0.005(2) 0.035(3) -0.0006(18) -0.004(2) 0.0030(16)
C35 0.018(2) 0.016(2) 0.022(2) -0.0081(18) -0.0041(18) 0.0020(17)
C36 0.017(2) 0.013(2) 0.021(2) 0.0005(17) -0.0016(18) 0.0034(17)
C37 0.041(3) 0.022(3) 0.018(3) 0.001(2) 0.002(2) 0.005(2)
C38 0.026(3) 0.009(2) 0.051(4) 0.003(2) -0.003(2) -0.0020(19)
C39 0.032(3) 0.023(3) 0.020(3) -0.001(2) -0.002(2) 0.001(2)
C40 0.015(2) 0.008(2) 0.030(3) 0.0017(18) -0.0048(19) -0.0023(16)
C41 0.014(2) 0.016(2) 0.021(2) 0.0001(18) 0.0000(17) -0.0071(17)
C42 0.020(2) 0.013(2) 0.024(3) 0.0069(18) -0.0008(19) -0.0028(17)
C43 0.022(2) 0.012(2) 0.028(3) 0.0032(18) -0.003(2) -0.0036(18)
C44 0.024(3) 0.018(2) 0.021(3) -0.0044(19) -0.0028(19) -0.0030(19)
C45 0.016(2) 0.015(2) 0.022(2) 0.0010(18) -0.0043(18) -0.0041(17)
C46 0.026(3) 0.025(3) 0.019(3) 0.001(2) 0.001(2) -0.003(2)
C47 0.036(3) 0.012(2) 0.037(3) 0.006(2) -0.002(2) 0.003(2)
C48 0.031(3) 0.023(3) 0.019(3) 0.002(2) -0.009(2) -0.004(2)
C49 0.009(2) 0.012(2) 0.013(2) 0.0031(16) -0.0019(15) 0.0014(15)
C50 0.017(2) 0.015(2) 0.012(2) 0.0000(16) -0.0007(17) -0.0013(16)
C51 0.020(2) 0.015(2) 0.024(3) 0.0040(18) -0.0008(19) 0.0051(17)
C52 0.023(3) 0.023(3) 0.022(3) 0.009(2) -0.003(2) 0.007(2)
C53 0.027(3) 0.026(3) 0.013(2) 0.0027(19) -0.0059(19) 0.000(2)
C54 0.021(2) 0.015(2) 0.013(2) 0.0030(17) 0.0003(17) 0.0004(17)
Cl1 0.0578(13) 0.0949(18) 0.0779(16) -0.0008(13) 0.0036(11) -0.0410(13)
Cl2 0.0675(12) 0.0527(10) 0.0304(8) 0.0004(7) -0.0048(8) -0.0085(9)
C55 0.066(5) 0.047(4) 0.028(3) -0.005(3) 0.005(3) -0.014(3)

loop_
_atom_type_symbol
_atom_type_description
_atom_type_scat_dispersion_real
_atom_type_scat_dispersion_imag
_atom_type_scat_source
C C 0.0033 0.0016 'International Tables Vol C Tables 4.2.6.8 and 6.1.1.4'
H H 0.0000 0.0000 'International Tables Vol C Tables 4.2.6.8 and 6.1.1.4'
N N 0.0061 0.0033 'International Tables Vol C Tables 4.2.6.8 and 6.1.1.4'
Cu Cu 0.3201 1.2651 'International Tables Vol C Tables 4.2.6.8 and 6.1.1.4'
Cl Cl 0.1484 0.1585 'International Tables Vol C Tables 4.2.6.8 and 6.1.1.4'
P P 0.1023 0.0942 'International Tables Vol C Tables 4.2.6.8 and 6.1.1.4'
Br Br -0.2901 2.4595 'International Tables Vol C Tables 4.2.6.8 and 6.1.1.4'

loop_
_geom_angle_atom_site_label_1
_geom_angle_atom_site_label_2
_geom_angle_atom_site_label_3
_geom_angle
_geom_angle_site_symmetry_3
P1 Cu1 Br1 165.42(4) .
P1 Cu2 Br3 130.22(4) .
P1 Cu2 Br2 133.17(4) .
Br3 Cu2 Br2 96.57(3) .
P2 Cu3 Br2 132.64(4) .
P2 Cu3 Br3 129.62(4) .
Br2 Cu3 Br3 95.40(2) .
P2 Cu4 Br4 131.91(4) .
P2 Cu4 Br4 127.21(4) 3_667
Br4 Cu4 Br4 100.82(3) 3_667
Cu3 Br2 Cu2 83.35(2) .
Cu2 Br3 Cu3 82.11(2) .
Cu4 Br4 Cu4 79.18(3) 3_667
C1 P1 C22 102.4(2) .
C1 P1 Cu1 104.06(15) .
C22 P1 Cu1 102.35(16) .
C1 P1 Cu2 109.71(15) .
C22 P1 Cu2 113.13(15) .
Cu1 P1 Cu2 122.97(6) .
C28 P2 C49 103.2(2) .
C28 P2 Cu4 106.10(15) .
C49 P2 Cu4 111.47(15) .
C28 P2 Cu3 110.64(15) .
C49 P2 Cu3 111.57(15) .
Cu4 P2 Cu3 113.27(5) .
C1 N1 C2 110.0(4) .
C1 N1 C4 127.2(4) .
C2 N1 C4 122.8(4) .
C1 N2 C3 109.7(4) .
C1 N2 C13 125.5(4) .
C3 N2 C13 124.3(4) .
C28 N3 C29 110.7(4) .
C28 N3 C31 127.0(4) .
C29 N3 C31 122.3(4) .
C28 N4 C30 110.3(4) .
C28 N4 C40 127.3(4) .
C30 N4 C40 122.3(4) .
N1 C1 N2 105.8(4) .
N1 C1 P1 126.6(4) .
N2 C1 P1 127.6(3) .
C3 C2 N1 107.4(5) .
C3 C2 H2 126.3 .
N1 C2 H2 126.3 .
C2 C3 N2 107.2(5) .
C2 C3 H3 126.4 .
N2 C3 H3 126.4 .
C9 C4 C5 122.3(5) .
C9 C4 N1 118.2(4) .
C5 C4 N1 119.4(4) .
C6 C5 C4 117.5(5) .
C6 C5 C10 121.7(5) .
C4 C5 C10 120.9(5) .
C5 C6 C7 121.6(5) .
C5 C6 H6 119.2 .
C7 C6 H6 119.2 .
C8 C7 C6 118.9(5) .
C8 C7 C11 120.5(5) .
C6 C7 C11 120.5(5) .
C9 C8 C7 122.0(5) .
C9 C8 H8 119.0 .
C7 C8 H8 119.0 .
C8 C9 C4 117.8(5) .
C8 C9 C12 121.3(5) .
C4 C9 C12 120.9(5) .
C5 C10 H10A 109.5 .
C5 C10 H10B 109.5 .
H10A C10 H10B 109.5 .
C5 C10 H10C 109.5 .
H10A C10 H10C 109.5 .
H10B C10 H10C 109.5 .
C7 C11 H11A 109.5 .
C7 C11 H11B 109.5 .
H11A C11 H11B 109.5 .
C7 C11 H11C 109.5 .
H11A C11 H11C 109.5 .
H11B C11 H11C 109.5 .
C9 C12 H12A 109.5 .
C9 C12 H12B 109.5 .
H12A C12 H12B 109.5 .
C9 C12 H12C 109.5 .
H12A C12 H12C 109.5 .
H12B C12 H12C 109.5 .
C18 C13 C14 124.8(5) .
C18 C13 N2 118.0(5) .
C14 C13 N2 117.1(5) .
C15 C14 C13 116.3(5) .
C15 C14 C19 121.4(5) .
C13 C14 C19 122.3(5) .
C16 C15 C14 121.7(6) .
C16 C15 H15 119.2 .
C14 C15 H15 119.2 .
C17 C16 C15 119.3(5) .
C17 C16 C20 121.0(6) .
C15 C16 C20 119.7(6) .
C16 C17 C18 122.7(5) .
C16 C17 H17 118.6 .
C18 C17 H17 118.6 .
C13 C18 C17 115.1(5) .
C13 C18 C21 122.5(5) .
C17 C18 C21 122.4(5) .
C14 C19 H19A 109.5 .
C14 C19 H19B 109.5 .
H19A C19 H19B 109.5 .
C14 C19 H19C 109.5 .
H19A C19 H19C 109.5 .
H19B C19 H19C 109.5 .
C16 C20 H20A 109.5 .
C16 C20 H20B 109.5 .
H20A C20 H20B 109.5 .
C16 C20 H20C 109.5 .
H20A C20 H20C 109.5 .
H20B C20 H20C 109.5 .
C18 C21 H21A 109.5 .
C18 C21 H21B 109.5 .
H21A C21 H21B 109.5 .
C18 C21 H21C 109.5 .
H21A C21 H21C 109.5 .
H21B C21 H21C 109.5 .
C27 C22 C23 119.3(4) .
C27 C22 P1 120.4(3) .
C23 C22 P1 119.8(4) .
C24 C23 C22 119.8(5) .
C24 C23 H23 120.1 .
C22 C23 H23 120.1 .
C25 C24 C23 120.7(5) .
C25 C24 H24 119.6 .
C23 C24 H24 119.6 .
C24 C25 C26 119.7(5) .
C24 C25 H25 120.2 .
C26 C25 H25 120.2 .
C25 C26 C27 120.1(5) .
C25 C26 H26 119.9 .
C27 C26 H26 119.9 .
C22 C27 C26 120.3(5) .
C22 C27 H27 119.8 .
C26 C27 H27 119.8 .
N4 C28 N3 104.9(4) .
N4 C28 P2 129.9(3) .
N3 C28 P2 124.8(3) .
C30 C29 N3 106.4(4) .
C30 C29 H29 126.8 .
N3 C29 H29 126.8 .
C29 C30 N4 107.6(4) .
C29 C30 H30 126.2 .
N4 C30 H30 126.2 .
C36 C31 C32 123.1(4) .
C36 C31 N3 118.0(4) .
C32 C31 N3 118.7(4) .
C33 C32 C31 117.3(5) .
C33 C32 C37 121.9(5) .
C31 C32 C37 120.8(4) .
C32 C33 C34 122.0(5) .
C32 C33 H33 119.0 .
C34 C33 H33 119.0 .
C35 C34 C33 118.6(4) .
C35 C34 C38 120.0(5) .
C33 C34 C38 121.4(5) .
C34 C35 C36 122.1(4) .
C34 C35 H35 119.0 .
C36 C35 H35 119.0 .
C31 C36 C35 116.7(4) .
C31 C36 C39 122.7(4) .
C35 C36 C39 120.6(4) .
C32 C37 H37A 109.5 .
C32 C37 H37B 109.5 .
H37A C37 H37B 109.5 .
C32 C37 H37C 109.5 .
H37A C37 H37C 109.5 .
H37B C37 H37C 109.5 .
C34 C38 H38A 109.5 .
C34 C38 H38B 109.5 .
H38A C38 H38B 109.5 .
C34 C38 H38C 109.5 .
H38A C38 H38C 109.5 .
H38B C38 H38C 109.5 .
C36 C39 H39A 109.5 .
C36 C39 H39B 109.5 .
H39A C39 H39B 109.5 .
C36 C39 H39C 109.5 .
H39A C39 H39C 109.5 .
H39B C39 H39C 109.5 .
C41 C40 C45 123.8(4) .
C41 C40 N4 118.1(4) .
C45 C40 N4 118.0(4) .
C40 C41 C42 116.5(4) .
C40 C41 C46 123.3(4) .
C42 C41 C46 120.1(4) .
C43 C42 C41 122.4(5) .
C43 C42 H42 118.8 .
C41 C42 H42 118.8 .
C42 C43 C44 118.5(4) .
C42 C43 C47 120.9(5) .
C44 C43 C47 120.6(5) .
C45 C44 C43 121.6(5) .
C45 C44 H44 119.2 .
C43 C44 H44 119.2 .
C44 C45 C40 117.2(4) .
C44 C45 C48 120.4(5) .
C40 C45 C48 122.4(4) .
C41 C46 H46A 109.5 .
C41 C46 H46B 109.5 .
H46A C46 H46B 109.5 .
C41 C46 H46C 109.5 .
H46A C46 H46C 109.5 .
H46B C46 H46C 109.5 .
C43 C47 H47A 109.5 .
C43 C47 H47B 109.5 .
H47A C47 H47B 109.5 .
C43 C47 H47C 109.5 .
H47A C47 H47C 109.5 .
H47B C47 H47C 109.5 .
C45 C48 H48A 109.5 .
C45 C48 H48B 109.5 .
H48A C48 H48B 109.5 .
C45 C48 H48C 109.5 .
H48A C48 H48C 109.5 .
H48B C48 H48C 109.5 .
C50 C49 C54 118.3(4) .
C50 C49 P2 121.6(3) .
C54 C49 P2 119.9(3) .
C51 C50 C49 120.6(4) .
C51 C50 H50 119.7 .
C49 C50 H50 119.7 .
C52 C51 C50 120.5(5) .
C52 C51 H51 119.7 .
C50 C51 H51 119.7 .
C51 C52 C53 120.5(4) .
C51 C52 H52 119.8 .
C53 C52 H52 119.8 .
C54 C53 C52 118.7(5) .
C54 C53 H53 120.7 .
C52 C53 H53 120.7 .
C53 C54 C49 121.4(4) .
C53 C54 H54 119.3 .
C49 C54 H54 119.3 .
Cl1 C55 Cl2 112.7(4) .
Cl1 C55 H55A 109.1 .
Cl2 C55 H55A 109.1 .
Cl1 C55 H55B 109.1 .
Cl2 C55 H55B 109.1 .
H55A C55 H55B 107.8 .

loop_
_geom_bond_atom_site_label_1
_geom_bond_atom_site_label_2
_geom_bond_distance
_geom_bond_site_symmetry_2
Cu1 P1 2.1867(13) .
Cu1 Br1 2.2512(8) .
Cu2 P1 2.2205(13) .
Cu2 Br3 2.4323(7) .
Cu2 Br2 2.4400(8) .
Cu3 P2 2.2117(12) .
Cu3 Br2 2.4248(7) .
Cu3 Br3 2.4922(7) .
Cu4 P2 2.2006(13) .
Cu4 Br4 2.4140(7) .
Cu4 Br4 2.4412(7) 3_667
Br4 Cu4 2.4412(7) 3_667
P1 C1 1.834(5) .
P1 C22 1.846(5) .
P2 C28 1.827(5) .
P2 C49 1.838(4) .
N1 C1 1.353(6) .
N1 C2 1.378(6) .
N1 C4 1.445(6) .
N2 C1 1.357(6) .
N2 C3 1.385(7) .
N2 C13 1.450(6) .
N3 C28 1.363(6) .
N3 C29 1.385(6) .
N3 C31 1.443(6) .
N4 C28 1.358(6) .
N4 C30 1.379(6) .
N4 C40 1.451(6) .
C2 C3 1.340(8) .
C2 H2 0.9500 .
C3 H3 0.9500 .
C4 C9 1.386(7) .
C4 C5 1.405(7) .
C5 C6 1.379(7) .
C5 C10 1.504(7) .
C6 C7 1.392(8) .
C6 H6 0.9500 .
C7 C8 1.379(7) .
C7 C11 1.517(7) .
C8 C9 1.377(7) .
C8 H8 0.9500 .
C9 C12 1.511(7) .
C10 H10A 0.9800 .
C10 H10B 0.9800 .
C10 H10C 0.9800 .
C11 H11A 0.9800 .
C11 H11B 0.9800 .
C11 H11C 0.9800 .
C12 H12A 0.9800 .
C12 H12B 0.9800 .
C12 H12C 0.9800 .
C13 C18 1.392(7) .
C13 C14 1.397(7) .
C14 C15 1.388(7) .
C14 C19 1.498(8) .
C15 C16 1.385(8) .
C15 H15 0.9500 .
C16 C17 1.374(9) .
C16 C20 1.506(8) .
C17 C18 1.402(8) .
C17 H17 0.9500 .
C18 C21 1.493(8) .
C19 H19A 0.9800 .
C19 H19B 0.9800 .
C19 H19C 0.9800 .
C20 H20A 0.9800 .
C20 H20B 0.9800 .
C20 H20C 0.9800 .
C21 H21A 0.9800 .
C21 H21B 0.9800 .
C21 H21C 0.9800 .
C22 C27 1.389(7) .
C22 C23 1.405(6) .
C23 C24 1.394(7) .
C23 H23 0.9500 .
C24 C25 1.382(8) .
C24 H24 0.9500 .
C25 C26 1.389(8) .
C25 H25 0.9500 .
C26 C27 1.401(7) .
C26 H26 0.9500 .
C27 H27 0.9500 .
C29 C30 1.348(7) .
C29 H29 0.9500 .
C30 H30 0.9500 .
C31 C36 1.392(7) .
C31 C32 1.395(7) .
C32 C33 1.383(7) .
C32 C37 1.503(7) .
C33 C34 1.387(7) .
C33 H33 0.9500 .
C34 C35 1.385(7) .
C34 C38 1.506(6) .
C35 C36 1.396(7) .
C35 H35 0.9500 .
C36 C39 1.499(7) .
C37 H37A 0.9800 .
C37 H37B 0.9800 .
C37 H37C 0.9800 .
C38 H38A 0.9800 .
C38 H38B 0.9800 .
C38 H38C 0.9800 .
C39 H39A 0.9800 .
C39 H39B 0.9800 .
C39 H39C 0.9800 .
C40 C41 1.388(7) .
C40 C45 1.394(7) .
C41 C42 1.389(7) .
C41 C46 1.505(7) .
C42 C43 1.389(7) .
C42 H42 0.9500 .
C43 C44 1.399(7) .
C43 C47 1.503(7) .
C44 C45 1.385(7) .
C44 H44 0.9500 .
C45 C48 1.509(7) .
C46 H46A 0.9800 .
C46 H46B 0.9800 .
C46 H46C 0.9800 .
C47 H47A 0.9800 .
C47 H47B 0.9800 .
C47 H47C 0.9800 .
C48 H48A 0.9800 .
C48 H48B 0.9800 .
C48 H48C 0.9800 .
C49 C50 1.398(6) .
C49 C54 1.402(6) .
C50 C51 1.389(6) .
C50 H50 0.9500 .
C51 C52 1.376(7) .
C51 H51 0.9500 .
C52 C53 1.401(7) .
C52 H52 0.9500 .
C53 C54 1.396(6) .
C53 H53 0.9500 .
C54 H54 0.9500 .
Cl1 C55 1.743(7) .
Cl2 C55 1.750(8) .
C55 H55A 0.9900 .
C55 H55B 0.9900 .
